data_2216915
loop_
_publ_author_name
'Borel, C\'edric'
'Langer, Vratislav'
'Arnehed, Johan'
'Leikvoll, Lisette'
'Ghazzali, Mohamed'

_publ_section_title <i>catena</i>-Poly[[bis(<i>N</i>,<i>N</i>'-dimethylformamide)cadmium(II)]-\m~2~-oxalato]
_journal_coeditor_code BI2270
_journal_issue 1
_journal_name_full 'Acta Crystallographica Section E'
_journal_page_first m185
_journal_page_last m185
_journal_paper_doi 10.1107/S1600536807066147
_journal_volume 64
_journal_year 2008
_chemical_formula_iupac '[Cd (C2 O4) (C3 H7 N O)2]'
_chemical_formula_moiety 'C8 H14 Cd N2 O6'
_chemical_formula_sum 'C8 H14 Cd N2 O6'
_chemical_formula_weight 346.61
_chemical_name_systematic
;
catena-Poly[[bis(<i>N</i>,<i>N</i>'-dimethylformamide)cadmium(II)]-
\m-oxalato]
;
_space_group_IT_number 60
_symmetry_cell_setting orthorhombic
_symmetry_space_group_name_Hall '-P 2n 2ab'
_symmetry_space_group_name_H-M 'P b c n'
_atom_sites_solution_hydrogens geom
_atom_sites_solution_primary direct
_atom_sites_solution_secondary difmap
_audit_creation_method SHELXL-97
_cell_angle_alpha 90.00
_cell_angle_beta 90.00
_cell_angle_gamma 90.00
_cell_formula_units_Z 4
_cell_length_a 15.153(4)
_cell_length_b 8.006(2)
_cell_length_c 10.403(3)
_cell_measurement_reflns_used 2301
_cell_measurement_temperature 153(2)
_cell_measurement_theta_max 32.9
_cell_measurement_theta_min 2.7
_cell_volume 1262.0(6)
_computing_cell_refinement 'SAINT (Bruker, 2003)'
_computing_data_collection 'SMART (Bruker, 2003)'
_computing_data_reduction 'SAINT (Bruker, 2003)'
_computing_molecular_graphics 'DIAMOND (Brandenburg, 2007)'
_computing_publication_material 'SHELXTL (Bruker, 2003)'
_computing_structure_refinement 'SHELXTL (Bruker, 2003)'
_computing_structure_solution 'SHELXTL (Bruker, 2003)'
_diffrn_ambient_temperature 153(2)
_diffrn_measured_fraction_theta_full 1.000
_diffrn_measured_fraction_theta_max 0.977
_diffrn_measurement_device_type 'Siemens SMART CCD'
_diffrn_measurement_method \w
_diffrn_radiation_monochromator graphite
_diffrn_radiation_source 'fine-focus sealed tube'
_diffrn_radiation_type MoK\a
_diffrn_radiation_wavelength 0.71073
_diffrn_reflns_av_R_equivalents 0.0548
_diffrn_reflns_av_sigmaI/netI 0.0296
_diffrn_reflns_limit_h_max 23
_diffrn_reflns_limit_h_min -23
_diffrn_reflns_limit_k_max 12
_diffrn_reflns_limit_k_min -12
_diffrn_reflns_limit_l_max 15
_diffrn_reflns_limit_l_min -15
_diffrn_reflns_number 19498
_diffrn_reflns_theta_full 31.00
_diffrn_reflns_theta_max 32.88
_diffrn_reflns_theta_min 2.69
_diffrn_standards_decay_% 0
_diffrn_standards_number 0
_exptl_absorpt_coefficient_mu 1.748
_exptl_absorpt_correction_T_max 0.718
_exptl_absorpt_correction_T_min 0.523
_exptl_absorpt_correction_type multi-scan
_exptl_absorpt_process_details '(SADABS; Sheldrick, 2003)'
_exptl_crystal_colour colourless
_exptl_crystal_density_diffrn 1.824
_exptl_crystal_density_method 'not measured'
_exptl_crystal_description prism
_exptl_crystal_F_000 688
_exptl_crystal_size_max 0.41
_exptl_crystal_size_mid 0.31
_exptl_crystal_size_min 0.19
_refine_diff_density_max 1.281
_refine_diff_density_min -0.746
_refine_ls_extinction_method none
_refine_ls_goodness_of_fit_ref 1.008
_refine_ls_hydrogen_treatment constr
_refine_ls_matrix_type full
_refine_ls_number_parameters 80
_refine_ls_number_reflns 2301
_refine_ls_number_restraints 0
_refine_ls_restrained_S_all 1.008
_refine_ls_R_factor_all 0.0402
_refine_ls_R_factor_gt 0.0248
_refine_ls_shift/su_max 0.000
_refine_ls_shift/su_mean 0.000
_refine_ls_structure_factor_coef Fsqd
_refine_ls_weighting_details 'calc w=1/[\s^2^(Fo^2^)+(0.0446P)^2^+0.4422P] where P=(Fo^2^+2Fc^2^)/3'
_refine_ls_weighting_scheme calc
_refine_ls_wR_factor_gt 0.0652
_refine_ls_wR_factor_ref 0.0767
_reflns_number_gt 1705
_reflns_number_total 2301
_reflns_threshold_expression I>2\s(I)
_cod_data_source_file bi2270.cif
_cod_data_source_block I
_cod_database_code 2216915
_cod_database_fobs_code 2216915

loop_
_symmetry_equiv_pos_as_xyz
'x, y, z'
'-x+1/2, -y+1/2, z+1/2'
'-x, y, -z+1/2'
'x+1/2, -y+1/2, -z'
'-x, -y, -z'
'x-1/2, y-1/2, -z-1/2'
'x, -y, z-1/2'
'-x-1/2, y-1/2, z'

loop_
_atom_site_type_symbol
_atom_site_label
_atom_site_fract_x
_atom_site_fract_y
_atom_site_fract_z
_atom_site_U_iso_or_equiv
_atom_site_adp_type
_atom_site_calc_flag
_atom_site_refinement_flags
_atom_site_occupancy
Cd Cd1 0.5000 0.16606(2) 0.2500 0.01965(7) Uani d S 1
O O2 0.42585(9) 0.14921(17) 0.06167(13) 0.0290(3) Uani d . 1
O O1 0.57439(8) -0.02193(18) 0.12849(12) 0.0285(3) Uani d . 1
O O3 0.40504(9) 0.37996(18) 0.30029(13) 0.0278(3) Uani d . 1
N N1 0.33333(10) 0.6091(2) 0.22806(14) 0.0234(3) Uani d . 1
C C3 0.38865(12) 0.4853(2) 0.21484(18) 0.0247(3) Uani d . 1
H H3 0.4185 0.4745 0.1349 0.030 Uiso calc R 1
C C1 0.45726(11) 0.0493(2) -0.01929(16) 0.0212(3) Uani d . 1
C C5 0.31781(15) 0.7309(3) 0.1264(2) 0.0377(5) Uani d . 1
H H5A 0.3549 0.7041 0.0521 0.057 Uiso calc R 1
H H5B 0.3325 0.8429 0.1579 0.057 Uiso calc R 1
H H5C 0.2556 0.7277 0.1010 0.057 Uiso calc R 1
C C4 0.28609(13) 0.6360(3) 0.34853(19) 0.0291(4) Uani d . 1
H H4A 0.2970 0.5418 0.4066 0.044 Uiso calc R 1
H H4B 0.2227 0.6445 0.3312 0.044 Uiso calc R 1
H H4C 0.3068 0.7395 0.3887 0.044 Uiso calc R 1

loop_
_atom_site_aniso_label
_atom_site_aniso_U_11
_atom_site_aniso_U_22
_atom_site_aniso_U_33
_atom_site_aniso_U_12
_atom_site_aniso_U_13
_atom_site_aniso_U_23
Cd1 0.02016(11) 0.02378(11) 0.01502(10) 0.000 -0.00112(5) 0.000
O2 0.0281(6) 0.0385(7) 0.0203(6) 0.0124(5) -0.0054(5) -0.0067(5)
O1 0.0272(6) 0.0388(8) 0.0194(5) 0.0088(5) -0.0083(4) -0.0069(5)
O3 0.0297(7) 0.0312(7) 0.0224(6) 0.0071(6) 0.0048(5) 0.0032(6)
N1 0.0242(7) 0.0274(8) 0.0187(6) 0.0024(6) -0.0015(5) -0.0004(6)
C3 0.0259(8) 0.0293(9) 0.0189(7) 0.0019(7) 0.0027(6) -0.0014(7)
C1 0.0197(8) 0.0251(7) 0.0186(7) 0.0027(6) -0.0025(5) -0.0002(6)
C5 0.0463(12) 0.0414(12) 0.0254(9) 0.0106(10) -0.0008(8) 0.0063(9)
C4 0.0246(9) 0.0371(10) 0.0257(9) 0.0038(7) 0.0044(7) -0.0024(8)

loop_
_atom_type_symbol
_atom_type_description
_atom_type_scat_dispersion_real
_atom_type_scat_dispersion_imag
_atom_type_scat_source
C C 0.0033 0.0016 'International Tables Vol C Tables 4.2.6.8 and 6.1.1.4'
H H 0.0000 0.0000 'International Tables Vol C Tables 4.2.6.8 and 6.1.1.4'
N N 0.0061 0.0033 'International Tables Vol C Tables 4.2.6.8 and 6.1.1.4'
O O 0.0106 0.0060 'International Tables Vol C Tables 4.2.6.8 and 6.1.1.4'
Cd Cd -0.8075 1.2024 'International Tables Vol C Tables 4.2.6.8 and 6.1.1.4'

loop_
_geom_angle_atom_site_label_1
_geom_angle_atom_site_label_2
_geom_angle_atom_site_label_3
_geom_angle_site_symmetry_1
_geom_angle_site_symmetry_3
_geom_angle
O2 Cd1 O2 3_655 . 173.16(7)
O2 Cd1 O1 3_655 3_655 74.00(5)
O2 Cd1 O1 . 3_655 101.33(5)
O2 Cd1 O1 3_655 . 101.33(5)
O2 Cd1 O1 . . 74.00(5)
O1 Cd1 O1 3_655 . 96.75(8)
O2 Cd1 O3 3_655 . 99.11(5)
O2 Cd1 O3 . . 86.02(5)
O1 Cd1 O3 3_655 . 93.24(5)
O1 Cd1 O3 . . 159.05(5)
O2 Cd1 O3 3_655 3_655 86.02(5)
O2 Cd1 O3 . 3_655 99.11(5)
O1 Cd1 O3 3_655 3_655 159.05(5)
O1 Cd1 O3 . 3_655 93.24(5)
O3 Cd1 O3 . 3_655 83.60(7)
C1 O2 Cd1 . . 115.51(11)
C1 O1 Cd1 5_655 . 115.58(11)
C3 O3 Cd1 . . 117.74(12)
C3 N1 C5 . . 122.37(16)
C3 N1 C4 . . 121.15(17)
C5 N1 C4 . . 116.45(17)
O3 C3 N1 . . 124.40(18)
O3 C3 H3 . . 117.8
N1 C3 H3 . . 117.8
O1 C1 O2 5_655 . 125.09(16)
O1 C1 C1 5_655 5_655 117.39(18)
O2 C1 C1 . 5_655 117.52(17)
N1 C5 H5A . . 109.5
N1 C5 H5B . . 109.5
H5A C5 H5B . . 109.5
N1 C5 H5C . . 109.5
H5A C5 H5C . . 109.5
H5B C5 H5C . . 109.5
N1 C4 H4A . . 109.5
N1 C4 H4B . . 109.5
H4A C4 H4B . . 109.5
N1 C4 H4C . . 109.5
H4A C4 H4C . . 109.5
H4B C4 H4C . . 109.5

loop_
_geom_bond_atom_site_label_1
_geom_bond_atom_site_label_2
_geom_bond_site_symmetry_2
_geom_bond_distance
Cd1 O2 3_655 2.2624(14)
Cd1 O2 . 2.2624(14)
Cd1 O1 3_655 2.2658(13)
Cd1 O1 . 2.2658(13)
Cd1 O3 . 2.2971(14)
Cd1 O3 3_655 2.2972(14)
O2 C1 . 1.255(2)
O1 C1 5_655 1.2524(19)
O3 C3 . 1.250(2)
N1 C3 . 1.305(2)
N1 C5 . 1.457(3)
N1 C4 . 1.459(2)
C3 H3 . 0.9500
C1 O1 5_655 1.2524(19)
C1 C1 5_655 1.569(3)
C5 H5A . 0.9800
C5 H5B . 0.9800
C5 H5C . 0.9800
C4 H4A . 0.9800
C4 H4B . 0.9800
C4 H4C . 0.9800

loop_
_geom_hbond_atom_site_label_D
_geom_hbond_atom_site_label_H
_geom_hbond_atom_site_label_A
_geom_hbond_site_symmetry_A
_geom_hbond_distance_DH
_geom_hbond_distance_HA
_geom_hbond_distance_DA
_geom_hbond_angle_DHA
_geom_hbond_publ_flag
C4 H4B O1 6_566 0.98 2.65 3.456(2) 140 y
C4 H4C O2 7_566 0.98 2.70 3.516(3) 141 y
C4 H4C O1 3_665 0.98 2.63 3.468(3) 144 y
C4 H4A O3 . 0.98 2.36 2.775(2) 104 y

loop_
_geom_torsion_atom_site_label_1
_geom_torsion_atom_site_label_2
_geom_torsion_atom_site_label_3
_geom_torsion_atom_site_label_4
_geom_torsion_site_symmetry_1
_geom_torsion_site_symmetry_4
_geom_torsion
O1 Cd1 O2 C1 3_655 . -93.56(14)
O1 Cd1 O2 C1 . . 0.29(13)
O3 Cd1 O2 C1 . . 173.92(14)
O3 Cd1 O2 C1 3_655 . 91.07(14)
O2 Cd1 O1 C1 3_655 5_655 174.51(13)
O2 Cd1 O1 C1 . 5_655 -0.35(13)
O1 Cd1 O1 C1 3_655 5_655 99.55(14)
O3 Cd1 O1 C1 . 5_655 -18.4(2)
O3 Cd1 O1 C1 3_655 5_655 -98.90(14)
O2 Cd1 O3 C3 3_655 . 141.17(14)
O2 Cd1 O3 C3 . . -43.38(14)
O1 Cd1 O3 C3 3_655 . -144.53(14)
O1 Cd1 O3 C3 . . -26.0(2)
O3 Cd1 O3 C3 3_655 . 56.26(12)
Cd1 O3 C3 N1 . . 177.06(15)
C5 N1 C3 O3 . . 178.7(2)
C4 N1 C3 O3 . . 1.1(3)
Cd1 O2 C1 O1 . 5_655 179.68(15)
Cd1 O2 C1 C1 . 5_655 -0.2(3)
